data_2207825
loop_
_publ_author_name
'Kotlyar, Sergei A.'
'Shishkina, Svetlana V.'
'Shishkin, Oleg V.'
'Pluzhnik-Gladyr, Sergei M.'
'Kiriyak, Andrey V.'
'Chuprin, Gennady N.'
'Kamalov, Gerbert L.'

_publ_section_title
;
 (4-Bromobenzo-18-crown-6)potassium chlorochromate
;
_journal_coeditor_code LH6551
_journal_issue 1
_journal_name_full 'Acta Crystallographica Section E'
_journal_page_first m120
_journal_page_last m122
_journal_paper_doi 10.1107/S1600536805039796
_journal_volume 62
_journal_year 2006
_chemical_formula_iupac '[K (C16 H23 Br O6)] [Cr Cl O3]'
_chemical_formula_moiety 'C16 H23 Br K O6 +, Cl Cr O3 -'
_chemical_formula_sum 'C16 H23 Br Cl Cr K O9'
_chemical_formula_weight 565.79
_chemical_name_systematic
;
(18-bromo-2,3,5,6,8,9,11,12,14,15-decahydro-1,4,7,10,13,16-
benzohexaoxacyclooctadecine)potassium chlorotrioxochromate
;
_space_group_IT_number 14
_symmetry_cell_setting monoclinic
_symmetry_space_group_name_Hall '-P 2ybc'
_symmetry_space_group_name_H-M 'P 1 21/c 1'
_atom_sites_solution_hydrogens geom
_atom_sites_solution_primary direct
_atom_sites_solution_secondary difmap
_audit_creation_method SHELXL-97
_cell_angle_alpha 90.00
_cell_angle_beta 94.676(18)
_cell_angle_gamma 90.00
_cell_formula_units_Z 4
_cell_length_a 11.102(3)
_cell_length_b 14.930(4)
_cell_length_c 13.552(3)
_cell_measurement_reflns_used 12
_cell_measurement_temperature 164(2)
_cell_measurement_theta_max 25
_cell_measurement_theta_min 2
_cell_volume 2238.8(10)
_computing_cell_refinement 'P3 '
_computing_data_collection 'P3 (Siemens, 1989)'
_computing_data_reduction 'XDISK (Siemens, 1991)'
_computing_molecular_graphics 'XP (Siemens, 1991)'
_computing_publication_material SHELXL97
_computing_structure_refinement 'SHELXL97 (Sheldrick, 1997)'
_computing_structure_solution 'SHELXS97 (Sheldrick, 1990)'
_diffrn_ambient_temperature 164(2)
_diffrn_measured_fraction_theta_full 0.980
_diffrn_measured_fraction_theta_max 0.980
_diffrn_measurement_device_type 'Siemens P3/PC'
_diffrn_measurement_method \w--2\q
_diffrn_radiation_monochromator graphite
_diffrn_radiation_source 'fine-focus sealed tube'
_diffrn_radiation_type MoK\a
_diffrn_radiation_wavelength 0.71073
_diffrn_reflns_av_R_equivalents 0.1049
_diffrn_reflns_av_sigmaI/netI 0.0715
_diffrn_reflns_limit_h_max 13
_diffrn_reflns_limit_h_min -10
_diffrn_reflns_limit_k_max 17
_diffrn_reflns_limit_k_min 0
_diffrn_reflns_limit_l_max 16
_diffrn_reflns_limit_l_min -16
_diffrn_reflns_number 4083
_diffrn_reflns_theta_full 25.05
_diffrn_reflns_theta_max 25.05
_diffrn_reflns_theta_min 2.03
_diffrn_standards_decay_% 5
_diffrn_standards_interval_count 98
_diffrn_standards_number 2
_exptl_absorpt_coefficient_mu 2.644
_exptl_absorpt_correction_T_max 0.6199
_exptl_absorpt_correction_T_min 0.3515
_exptl_absorpt_correction_type analytical
_exptl_absorpt_process_details '(Alcock, 1970)'
_exptl_crystal_colour yellow
_exptl_crystal_density_diffrn 1.679
_exptl_crystal_density_method 'not measured'
_exptl_crystal_description plate
_exptl_crystal_F_000 1144
_exptl_crystal_size_max 0.50
_exptl_crystal_size_mid 0.50
_exptl_crystal_size_min 0.20
_refine_diff_density_max 1.995
_refine_diff_density_min -0.830
_refine_ls_extinction_method none
_refine_ls_goodness_of_fit_ref 1.053
_refine_ls_hydrogen_treatment constr
_refine_ls_matrix_type full
_refine_ls_number_parameters 271
_refine_ls_number_reflns 3875
_refine_ls_number_restraints 4
_refine_ls_restrained_S_all 1.052
_refine_ls_R_factor_all 0.1236
_refine_ls_R_factor_gt 0.0793
_refine_ls_shift/su_max 0.000
_refine_ls_shift/su_mean 0.000
_refine_ls_structure_factor_coef Fsqd
_refine_ls_weighting_details 'calc w=1/[\s^2^(Fo^2^)+(0.1318P)^2^+1.9879P] where P=(Fo^2^+2Fc^2^)/3'
_refine_ls_weighting_scheme calc
_refine_ls_wR_factor_gt 0.1901
_refine_ls_wR_factor_ref 0.2132
_reflns_number_gt 2598
_reflns_number_total 3875
_reflns_threshold_expression I>2\s(I)
_cod_data_source_file lh6551.cif
_cod_data_source_block I
_cod_original_sg_symbol_H-M 'P 21/c'
_cod_database_code 2207825
_cod_database_fobs_code 2207825

loop_
_symmetry_equiv_pos_as_xyz
'x, y, z'
'-x, y+1/2, -z+1/2'
'-x, -y, -z'
'x, -y-1/2, z-1/2'

loop_
_atom_site_label
_atom_site_fract_x
_atom_site_fract_y
_atom_site_fract_z
_atom_site_U_iso_or_equiv
_atom_site_adp_type
_atom_site_calc_flag
_atom_site_refinement_flags
_atom_site_occupancy
_atom_site_disorder_group
_atom_site_type_symbol
Br1 0.77251(5) 0.25074(4) 0.80610(4) 0.03400(14) Uani d . 1 . Br
Cr1 0.69654(5) 0.60941(5) 1.24411(6) 0.0398(3) Uani d D 1 . Cr
K1 0.74759(11) 0.73746(8) 0.99307(11) 0.0405(3) Uani d . 1 . K
Cl1 0.74037(19) 0.47546(12) 1.29940(16) 0.0648(6) Uani d . 1 . Cl
O1 0.6841(3) 0.5888(2) 0.8776(3) 0.0275(9) Uani d . 1 . O
O2 0.5080(3) 0.6997(3) 0.9585(3) 0.0372(10) Uani d . 1 . O
O3 0.5808(4) 0.8717(3) 1.0303(3) 0.0439(11) Uani d . 1 . O
O4 0.8216(4) 0.8820(3) 1.1147(3) 0.0468(12) Uani d . 1 . O
O5 0.9864(3) 0.7848(2) 1.0010(3) 0.0301(9) Uani d . 1 . O
O6 0.9103(3) 0.6337(2) 0.8924(3) 0.0257(9) Uani d . 1 . O
O7A 0.7579(10) 0.6258(8) 1.1399(7) 0.069(3) Uani d P 0.50 1 O
O8A 0.55200(7) 0.6121(6) 1.2351(8) 0.055(2) Uani d PD 0.50 1 O
O9A 0.7595(3) 0.68858(13) 1.3090(2) 0.087(2) Uani d PD 0.50 1 O
O7B 0.7143(10) 0.5925(9) 1.1269(8) 0.069(3) Uani d P 0.50 2 O
O8B 0.55892(10) 0.6373(3) 1.2542(6) 0.055(2) Uani d PD 0.50 2 O
O9B 0.78137(19) 0.66368(19) 1.3244(2) 0.087(2) Uani d PD 0.50 2 O
C1 0.8875(4) 0.5447(3) 0.8737(4) 0.0209(11) Uani d . 1 . C
C2 0.9735(4) 0.4827(4) 0.8586(4) 0.0266(13) Uani d . 1 . C
H2 1.0562 0.4997 0.8620 0.032 Uiso calc R 1 . H
C3 0.9405(4) 0.3938(4) 0.8380(4) 0.0245(12) Uani d . 1 . C
H3 1.0000 0.3499 0.8275 0.029 Uiso calc R 1 . H
C4 0.8189(5) 0.3712(3) 0.8333(4) 0.0266(13) Uani d . 1 . C
C5 0.7326(4) 0.4326(3) 0.8470(4) 0.0254(12) Uani d . 1 . C
H5 0.6502 0.4148 0.8439 0.031 Uiso calc R 1 . H
C6 0.7631(4) 0.5210(3) 0.8657(4) 0.0220(12) Uani d . 1 . C
C7 0.5578(4) 0.5648(4) 0.8784(5) 0.0324(14) Uani d . 1 . C
H7A 0.5445 0.5314 0.9397 0.039 Uiso calc R 1 . H
H7B 0.5335 0.5259 0.8210 0.039 Uiso calc R 1 . H
C8 0.4837(5) 0.6487(4) 0.8733(5) 0.0374(15) Uani d . 1 . C
H8A 0.5022 0.6842 0.8147 0.045 Uiso calc R 1 . H
H8B 0.3968 0.6331 0.8660 0.045 Uiso calc R 1 . H
C9 0.4303(5) 0.7763(5) 0.9617(6) 0.0524(19) Uani d . 1 . C
H9A 0.3461 0.7561 0.9664 0.063 Uiso calc R 1 . H
H9B 0.4331 0.8112 0.8999 0.063 Uiso calc R 1 . H
C10 0.4680(5) 0.8338(5) 1.0476(5) 0.0532(19) Uani d . 1 . C
H10A 0.4075 0.8815 1.0548 0.064 Uiso calc R 1 . H
H10B 0.4753 0.7977 1.1091 0.064 Uiso calc R 1 . H
C11 0.6214(6) 0.9353(4) 1.1061(5) 0.0498(18) Uani d . 1 . C
H11A 0.6141 0.9091 1.1724 0.060 Uiso calc R 1 . H
H11B 0.5712 0.9901 1.0999 0.060 Uiso calc R 1 . H
C12 0.7508(6) 0.9579(4) 1.0935(5) 0.0426(16) Uani d . 1 . C
H12A 0.7594 0.9777 1.0247 0.051 Uiso calc R 1 . H
H12B 0.7777 1.0073 1.1388 0.051 Uiso calc R 1 . H
C13 0.9470(6) 0.8961(4) 1.1186(5) 0.0440(17) Uani d . 1 . C
H13A 0.9872 0.8565 1.1697 0.053 Uiso calc R 1 . H
H13B 0.9647 0.9588 1.1386 0.053 Uiso calc R 1 . H
C14 0.9995(5) 0.8781(4) 1.0195(4) 0.0346(15) Uani d . 1 . C
H14A 0.9552 0.9130 0.9660 0.042 Uiso calc R 1 . H
H14B 1.0858 0.8954 1.0231 0.042 Uiso calc R 1 . H
C15 1.0391(5) 0.7598(4) 0.9121(4) 0.0291(13) Uani d . 1 . C
H15A 1.1240 0.7806 0.9150 0.035 Uiso calc R 1 . H
H15B 0.9941 0.7884 0.8543 0.035 Uiso calc R 1 . H
C16 1.0347(4) 0.6612(4) 0.9012(4) 0.0266(13) Uani d . 1 . C
H16B 1.0743 0.6429 0.8415 0.032 Uiso calc R 1 . H
H16A 1.0780 0.6324 0.9596 0.032 Uiso calc R 1 . H

loop_
_atom_site_aniso_label
_atom_site_aniso_U_11
_atom_site_aniso_U_22
_atom_site_aniso_U_33
_atom_site_aniso_U_12
_atom_site_aniso_U_13
_atom_site_aniso_U_23
Br1 0.0274(3) 0.0289(3) 0.0454(3) -0.0034(2) 0.0013(2) -0.0054(3)
Cr1 0.0266(4) 0.0473(5) 0.0448(6) -0.0028(4) -0.0020(4) -0.0063(5)
K1 0.0221(6) 0.0376(7) 0.0620(8) 0.0002(5) 0.0038(6) -0.0130(6)
Cl1 0.0694(12) 0.0487(9) 0.0755(13) 0.0051(9) 0.0011(10) 0.0163(9)
O1 0.0124(15) 0.0336(19) 0.036(2) 0.0000(14) 0.0001(14) -0.0024(16)
O2 0.0181(17) 0.053(2) 0.039(2) 0.0055(17) -0.0025(16) -0.010(2)
O3 0.041(2) 0.053(2) 0.039(2) 0.0022(19) 0.0100(18) -0.0193(19)
O4 0.044(2) 0.047(2) 0.049(3) 0.006(2) 0.000(2) -0.009(2)
O5 0.0343(19) 0.0351(19) 0.0204(18) -0.0059(17) -0.0012(15) -0.0021(16)
O6 0.0177(16) 0.0307(18) 0.0282(19) -0.0023(14) -0.0006(14) 0.0014(15)
O7A 0.068(5) 0.103(7) 0.039(3) 0.009(5) 0.027(3) 0.026(4)
O8A 0.029(2) 0.044(4) 0.090(5) 0.004(2) -0.006(3) -0.046(4)
O9A 0.075(4) 0.045(4) 0.132(6) 0.003(4) -0.041(4) -0.034(4)
O7B 0.068(5) 0.103(7) 0.039(3) 0.009(5) 0.027(3) 0.026(4)
O8B 0.029(2) 0.044(4) 0.090(5) 0.004(2) -0.006(3) -0.046(4)
O9B 0.075(4) 0.045(4) 0.132(6) 0.003(4) -0.041(4) -0.034(4)
C1 0.014(2) 0.030(2) 0.019(2) -0.0052(19) 0.0002(19) 0.003(2)
C2 0.018(2) 0.036(3) 0.026(3) -0.003(2) 0.002(2) -0.001(2)
C3 0.017(2) 0.035(3) 0.022(2) 0.000(2) 0.0008(19) 0.000(2)
C4 0.035(3) 0.027(3) 0.017(2) -0.002(2) -0.001(2) 0.005(2)
C5 0.017(2) 0.030(3) 0.030(3) -0.005(2) 0.000(2) -0.001(2)
C6 0.017(2) 0.028(2) 0.020(2) -0.004(2) -0.0017(19) 0.001(2)
C7 0.015(2) 0.039(3) 0.043(3) -0.004(2) 0.003(2) 0.002(3)
C8 0.025(3) 0.044(3) 0.043(3) 0.002(2) -0.004(2) -0.012(3)
C9 0.024(3) 0.068(4) 0.065(4) 0.015(3) 0.001(3) -0.021(4)
C10 0.027(3) 0.072(4) 0.062(4) 0.007(3) 0.015(3) -0.019(4)
C11 0.047(4) 0.052(4) 0.053(4) -0.002(3) 0.019(3) -0.025(3)
C12 0.039(3) 0.046(3) 0.044(3) 0.000(3) 0.006(3) -0.011(3)
C13 0.049(4) 0.042(3) 0.038(3) 0.004(3) -0.009(3) -0.014(3)
C14 0.033(3) 0.034(3) 0.036(3) 0.000(2) -0.008(2) -0.008(3)
C15 0.022(2) 0.037(3) 0.027(3) -0.011(2) -0.004(2) -0.005(2)
C16 0.013(2) 0.037(3) 0.030(3) -0.005(2) 0.003(2) 0.002(2)

loop_
_atom_type_symbol
_atom_type_description
_atom_type_scat_dispersion_real
_atom_type_scat_dispersion_imag
_atom_type_scat_source
C C 0.0033 0.0016 'International Tables Vol C Tables 4.2.6.8 and 6.1.1.4'
H H 0.0000 0.0000 'International Tables Vol C Tables 4.2.6.8 and 6.1.1.4'
O O 0.0106 0.0060 'International Tables Vol C Tables 4.2.6.8 and 6.1.1.4'
Cl Cl 0.1484 0.1585 'International Tables Vol C Tables 4.2.6.8 and 6.1.1.4'
K K 0.2009 0.2494 'International Tables Vol C Tables 4.2.6.8 and 6.1.1.4'
Cr Cr 0.3209 0.6236 'International Tables Vol C Tables 4.2.6.8 and 6.1.1.4'
Br Br -0.2901 2.4595 'International Tables Vol C Tables 4.2.6.8 and 6.1.1.4'

loop_
_geom_angle_atom_site_label_1
_geom_angle_atom_site_label_2
_geom_angle_atom_site_label_3
_geom_angle_site_symmetry_1
_geom_angle_site_symmetry_3
_geom_angle
O9A Cr1 O9B . . 17.33(15)
O9A Cr1 O8A . . 114.4(3)
O9B Cr1 O8A . . 124.8(4)
O9A Cr1 O8B . . 97.97(18)
O9B Cr1 O8B . . 108.9(2)
O8A Cr1 O8B . . 16.5(4)
O9A Cr1 O7A . . 99.8(4)
O9B Cr1 O7A . . 104.3(4)
O8A Cr1 O7A . . 114.6(6)
O8B Cr1 O7A . . 120.1(5)
O9A Cr1 O7B . . 124.5(5)
O9B Cr1 O7B . . 128.9(4)
O8A Cr1 O7B . . 97.4(6)
O8B Cr1 O7B . . 108.3(5)
O7A Cr1 O7B . . 25.0(6)
O9A Cr1 Cl1 . . 114.47(12)
O9B Cr1 Cl1 . . 97.39(14)
O8A Cr1 Cl1 . . 104.1(3)
O8B Cr1 Cl1 . . 113.4(2)
O7A Cr1 Cl1 . . 109.7(4)
O7B Cr1 Cl1 . . 98.7(5)
O7A K1 O2 . . 88.9(3)
O7A K1 O5 . . 98.9(3)
O2 K1 O5 . . 171.84(13)
O7A K1 O9A . 4_575 162.9(3)
O2 K1 O9A . 4_575 92.61(11)
O5 K1 O9A . 4_575 79.24(10)
O7A K1 O9B . 4_575 167.3(3)
O2 K1 O9B . 4_575 99.44(11)
O5 K1 O9B . 4_575 72.49(9)
O7A K1 O1 . . 84.9(3)
O2 K1 O1 . . 62.43(11)
O5 K1 O1 . . 115.45(11)
O9A K1 O1 4_575 . 80.66(10)
O9B K1 O1 4_575 . 90.34(11)
O7A K1 O4 . . 92.9(3)
O2 K1 O4 . . 119.80(13)
O5 K1 O4 . . 62.66(12)
O9A K1 O4 4_575 . 101.05(12)
O9B K1 O4 4_575 . 91.27(12)
O1 K1 O4 . . 176.95(12)
O7A K1 O3 . . 108.1(3)
O2 K1 O3 . . 61.87(12)
O5 K1 O3 . . 117.38(13)
O9A K1 O3 4_575 . 87.54(11)
O9B K1 O3 4_575 . 84.45(11)
O1 K1 O3 . . 122.19(12)
O4 K1 O3 . . 60.57(13)
O7A K1 O6 . . 91.6(3)
O2 K1 O6 . . 117.33(12)
O5 K1 O6 . . 60.24(11)
O9A K1 O6 4_575 . 72.55(10)
O9B K1 O6 4_575 . 75.99(10)
O1 K1 O6 . . 55.24(10)
O4 K1 O6 . . 122.74(12)
O3 K1 O6 . . 160.09(13)
O7A K1 O7B . . 13.7(3)
O2 K1 O7B . . 77.2(2)
O5 K1 O7B . . 110.2(2)
O9A K1 O7B 4_575 . 153.9(3)
O9B K1 O7B 4_575 . 163.1(3)
O1 K1 O7B . . 73.3(3)
O4 K1 O7B . . 104.9(3)
O3 K1 O7B . . 107.8(3)
O6 K1 O7B . . 90.7(3)
C6 O1 C7 . . 116.9(4)
C6 O1 K1 . . 121.8(3)
C7 O1 K1 . . 113.3(3)
C8 O2 C9 . . 112.6(4)
C8 O2 K1 . . 112.2(3)
C9 O2 K1 . . 114.3(3)
C10 O3 C11 . . 112.1(5)
C10 O3 K1 . . 110.5(4)
C11 O3 K1 . . 115.2(3)
C12 O4 C13 . . 115.2(5)
C12 O4 K1 . . 111.8(3)
C13 O4 K1 . . 112.3(3)
C14 O5 C15 . . 111.2(4)
C14 O5 K1 . . 110.2(3)
C15 O5 K1 . . 111.1(3)
C1 O6 C16 . . 116.9(4)
C1 O6 K1 . . 120.4(3)
C16 O6 K1 . . 117.0(3)
Cr1 O7A K1 . . 139.8(6)
Cr1 O9A K1 . 4_576 138.30(19)
Cr1 O7B K1 . . 122.0(6)
Cr1 O9B K1 . 4_576 135.94(14)
C2 C1 O6 . . 124.5(4)
C2 C1 C6 . . 120.7(5)
O6 C1 C6 . . 114.7(4)
C1 C2 C3 . . 120.1(5)
C1 C2 H2 . . 120.0
C3 C2 H2 . . 120.0
C4 C3 C2 . . 118.5(5)
C4 C3 H3 . . 120.7
C2 C3 H3 . . 120.7
C5 C4 C3 . . 121.8(5)
C5 C4 Br1 . . 119.1(4)
C3 C4 Br1 . . 119.1(4)
C4 C5 C6 . . 120.6(5)
C4 C5 H5 . . 119.7
C6 C5 H5 . . 119.7
O1 C6 C5 . . 125.7(4)
O1 C6 C1 . . 116.1(4)
C5 C6 C1 . . 118.3(4)
O1 C7 C8 . . 108.7(4)
O1 C7 H7A . . 109.9
C8 C7 H7A . . 109.9
O1 C7 H7B . . 109.9
C8 C7 H7B . . 109.9
H7A C7 H7B . . 108.3
O2 C8 C7 . . 110.6(5)
O2 C8 H8A . . 109.5
C7 C8 H8A . . 109.5
O2 C8 H8B . . 109.5
C7 C8 H8B . . 109.5
H8A C8 H8B . . 108.1
O2 C9 C10 . . 110.7(5)
O2 C9 H9A . . 109.5
C10 C9 H9A . . 109.5
O2 C9 H9B . . 109.5
C10 C9 H9B . . 109.5
H9A C9 H9B . . 108.1
O3 C10 C9 . . 107.5(5)
O3 C10 H10A . . 110.2
C9 C10 H10A . . 110.2
O3 C10 H10B . . 110.2
C9 C10 H10B . . 110.2
H10A C10 H10B . . 108.5
O3 C11 C12 . . 108.3(5)
O3 C11 H11A . . 110.0
C12 C11 H11A . . 110.0
O3 C11 H11B . . 110.0
C12 C11 H11B . . 110.0
H11A C11 H11B . . 108.4
O4 C12 C11 . . 108.8(5)
O4 C12 H12A . . 109.9
C11 C12 H12A . . 109.9
O4 C12 H12B . . 109.9
C11 C12 H12B . . 109.9
H12A C12 H12B . . 108.3
O4 C13 C14 . . 112.8(5)
O4 C13 H13A . . 109.0
C14 C13 H13A . . 109.0
O4 C13 H13B . . 109.0
C14 C13 H13B . . 109.0
H13A C13 H13B . . 107.8
O5 C14 C13 . . 106.7(5)
O5 C14 H14A . . 110.4
C13 C14 H14A . . 110.4
O5 C14 H14B . . 110.4
C13 C14 H14B . . 110.4
H14A C14 H14B . . 108.6
O5 C15 C16 . . 109.4(4)
O5 C15 H15A . . 109.8
C16 C15 H15A . . 109.8
O5 C15 H15B . . 109.8
C16 C15 H15B . . 109.8
H15A C15 H15B . . 108.2
O6 C16 C15 . . 108.4(4)
O6 C16 H16B . . 110.0
C15 C16 H16B . . 110.0
O6 C16 H16A . . 110.0
C15 C16 H16A . . 110.0
H16B C16 H16A . . 108.4

loop_
_geom_bond_atom_site_label_1
_geom_bond_atom_site_label_2
_geom_bond_site_symmetry_2
_geom_bond_distance
_geom_bond_publ_flag
Br1 C4 . 1.899(5) ?
Cr1 O9A . 1.5998(10) ?
Cr1 O9B . 1.5998(10) ?
Cr1 O8A . 1.6000(9) ?
Cr1 O8B . 1.6000(10) ?
Cr1 O7A . 1.635(10) ?
Cr1 O7B . 1.636(11) ?
Cr1 Cl1 . 2.177(2) ?
K1 O7A . 2.591(11) yes
K1 O2 . 2.722(4) yes
K1 O5 . 2.737(4) yes
K1 O9A 4_575 2.741(3) yes
K1 O9B 4_575 2.772(3) yes
K1 O1 . 2.774(4) yes
K1 O4 . 2.798(4) yes
K1 O3 . 2.802(4) yes
K1 O6 . 2.815(4) yes
K1 O7B . 2.867(12) yes
O1 C6 . 1.357(6) ?
O1 C7 . 1.448(6) ?
O2 C8 . 1.390(7) ?
O2 C9 . 1.435(7) ?
O3 C10 . 1.412(8) ?
O3 C11 . 1.443(8) ?
O4 C12 . 1.395(7) ?
O4 C13 . 1.405(8) ?
O5 C14 . 1.420(6) ?
O5 C15 . 1.431(6) ?
O6 C1 . 1.373(6) ?
O6 C16 . 1.437(6) ?
O9A K1 4_576 2.741(3) ?
O9B K1 4_576 2.772(3) ?
C1 C2 . 1.358(7) ?
C1 C6 . 1.421(7) ?
C2 C3 . 1.399(7) ?
C2 H2 . 0.9500 ?
C3 C4 . 1.388(7) ?
C3 H3 . 0.9500 ?
C4 C5 . 1.349(7) ?
C5 C6 . 1.382(7) ?
C5 H5 . 0.9500 ?
C7 C8 . 1.498(8) ?
C7 H7A . 0.9900 ?
C7 H7B . 0.9900 ?
C8 H8A . 0.9900 ?
C8 H8B . 0.9900 ?
C9 C10 . 1.479(10) ?
C9 H9A . 0.9900 ?
C9 H9B . 0.9900 ?
C10 H10A . 0.9900 ?
C10 H10B . 0.9900 ?
C11 C12 . 1.498(9) ?
C11 H11A . 0.9900 ?
C11 H11B . 0.9900 ?
C12 H12A . 0.9900 ?
C12 H12B . 0.9900 ?
C13 C14 . 1.530(9) ?
C13 H13A . 0.9900 ?
C13 H13B . 0.9900 ?
C14 H14A . 0.9900 ?
C14 H14B . 0.9900 ?
C15 C16 . 1.480(7) ?
C15 H15A . 0.9900 ?
C15 H15B . 0.9900 ?
C16 H16B . 0.9900 ?
C16 H16A . 0.9900 ?

loop_
_geom_torsion_atom_site_label_1
_geom_torsion_atom_site_label_2
_geom_torsion_atom_site_label_3
_geom_torsion_atom_site_label_4
_geom_torsion_site_symmetry_1
_geom_torsion_site_symmetry_4
_geom_torsion
_geom_torsion_publ_flag
O7A K1 O1 C6 . . -67.0(4) ?
O2 K1 O1 C6 . . -158.4(4) ?
O5 K1 O1 C6 . . 30.4(4) ?
O9A K1 O1 C6 4_575 . 103.6(3) ?
O9B K1 O1 C6 4_575 . 101.1(3) ?
O3 K1 O1 C6 . . -175.3(3) ?
O6 K1 O1 C6 . . 28.5(3) ?
O7B K1 O1 C6 . . -74.4(4) ?
O7A K1 O1 C7 . . 80.7(4) ?
O2 K1 O1 C7 . . -10.7(3) ?
O5 K1 O1 C7 . . 178.1(3) ?
O9A K1 O1 C7 4_575 . -108.6(3) ?
O9B K1 O1 C7 4_575 . -111.2(3) ?
O3 K1 O1 C7 . . -27.5(4) ?
O6 K1 O1 C7 . . 176.2(4) ?
O7B K1 O1 C7 . . 73.3(4) ?
O7A K1 O2 C8 . . -108.0(4) ?
O9A K1 O2 C8 4_575 . 54.9(4) ?
O9B K1 O2 C8 4_575 . 62.3(4) ?
O1 K1 O2 C8 . . -23.1(3) ?
O4 K1 O2 C8 . . 159.2(3) ?
O3 K1 O2 C8 . . 140.7(4) ?
O6 K1 O2 C8 . . -16.7(4) ?
O7B K1 O2 C8 . . -100.8(4) ?
O7A K1 O2 C9 . . 122.2(5) ?
O9A K1 O2 C9 4_575 . -74.8(4) ?
O9B K1 O2 C9 4_575 . -67.5(4) ?
O1 K1 O2 C9 . . -152.9(4) ?
O4 K1 O2 C9 . . 29.5(4) ?
O3 K1 O2 C9 . . 11.0(4) ?
O6 K1 O2 C9 . . -146.5(4) ?
O7B K1 O2 C9 . . 129.4(5) ?
O7A K1 O3 C10 . . -55.0(5) ?
O2 K1 O3 C10 . . 23.6(4) ?
O5 K1 O3 C10 . . -165.6(4) ?
O9A K1 O3 C10 4_575 . 117.8(4) ?
O9B K1 O3 C10 4_575 . 127.4(4) ?
O1 K1 O3 C10 . . 40.5(4) ?
O4 K1 O3 C10 . . -138.0(4) ?
O6 K1 O3 C10 . . 116.6(5) ?
O7B K1 O3 C10 . . -40.6(5) ?
O7A K1 O3 C11 . . 73.3(5) ?
O2 K1 O3 C11 . . 151.9(4) ?
O5 K1 O3 C11 . . -37.3(4) ?
O9A K1 O3 C11 4_575 . -113.8(4) ?
O9B K1 O3 C11 4_575 . -104.3(4) ?
O1 K1 O3 C11 . . 168.8(4) ?
O4 K1 O3 C11 . . -9.7(4) ?
O6 K1 O3 C11 . . -115.1(5) ?
O7B K1 O3 C11 . . 87.7(5) ?
O7A K1 O4 C12 . . -134.5(5) ?
O2 K1 O4 C12 . . -44.1(4) ?
O5 K1 O4 C12 . . 127.0(4) ?
O9A K1 O4 C12 4_575 . 55.4(4) ?
O9B K1 O4 C12 4_575 . 57.5(4) ?
O3 K1 O4 C12 . . -25.4(4) ?
O6 K1 O4 C12 . . 131.6(4) ?
O7B K1 O4 C12 . . -127.7(4) ?
O7A K1 O4 C13 . . 94.1(4) ?
O2 K1 O4 C13 . . -175.5(4) ?
O5 K1 O4 C13 . . -4.3(4) ?
O9A K1 O4 C13 4_575 . -76.0(4) ?
O9B K1 O4 C13 4_575 . -73.8(4) ?
O3 K1 O4 C13 . . -156.7(4) ?
O6 K1 O4 C13 . . 0.3(4) ?
O7B K1 O4 C13 . . 101.0(4) ?
O7A K1 O5 C14 . . -118.6(4) ?
O9A K1 O5 C14 4_575 . 78.7(3) ?
O9B K1 O5 C14 4_575 . 71.0(3) ?
O1 K1 O5 C14 . . 152.8(3) ?
O4 K1 O5 C14 . . -29.9(3) ?
O3 K1 O5 C14 . . -2.9(4) ?
O6 K1 O5 C14 . . 154.6(3) ?
O7B K1 O5 C14 . . -126.7(4) ?
O7A K1 O5 C15 . . 117.6(4) ?
O9A K1 O5 C15 4_575 . -45.1(3) ?
O9B K1 O5 C15 4_575 . -52.7(3) ?
O1 K1 O5 C15 . . 29.0(3) ?
O4 K1 O5 C15 . . -153.6(3) ?
O3 K1 O5 C15 . . -126.6(3) ?
O6 K1 O5 C15 . . 30.8(3) ?
O7B K1 O5 C15 . . 109.6(4) ?
O7A K1 O6 C1 . . 54.6(4) ?
O2 K1 O6 C1 . . -35.0(3) ?
O5 K1 O6 C1 . . 153.9(3) ?
O9A K1 O6 C1 4_575 . -118.8(3) ?
O9B K1 O6 C1 4_575 . -128.5(3) ?
O1 K1 O6 C1 . . -28.1(3) ?
O4 K1 O6 C1 . . 149.1(3) ?
O3 K1 O6 C1 . . -117.5(4) ?
O7B K1 O6 C1 . . 40.9(4) ?
O7A K1 O6 C16 . . -98.1(4) ?
O2 K1 O6 C16 . . 172.3(3) ?
O5 K1 O6 C16 . . 1.2(3) ?
O9A K1 O6 C16 4_575 . 88.6(3) ?
O9B K1 O6 C16 4_575 . 78.8(3) ?
O1 K1 O6 C16 . . 179.2(3) ?
O4 K1 O6 C16 . . -3.5(4) ?
O3 K1 O6 C16 . . 89.9(5) ?
O7B K1 O6 C16 . . -111.8(4) ?
O9A Cr1 O7A K1 . . -72.3(9) ?
O9B Cr1 O7A K1 . . -89.4(9) ?
O8A Cr1 O7A K1 . . 50.4(11) ?
O8B Cr1 O7A K1 . . 32.9(11) ?
O7B Cr1 O7A K1 . . 100.1(18) ?
Cl1 Cr1 O7A K1 . . 167.1(7) ?
O2 K1 O7A Cr1 . . -58.5(9) ?
O5 K1 O7A Cr1 . . 124.1(9) ?
O9A K1 O7A Cr1 4_575 . -153.7(5) ?
O9B K1 O7A Cr1 4_575 . 170.4(4) ?
O1 K1 O7A Cr1 . . -120.9(9) ?
O4 K1 O7A Cr1 . . 61.3(9) ?
O3 K1 O7A Cr1 . . 1.4(10) ?
O6 K1 O7A Cr1 . . -175.8(9) ?
O7B K1 O7A Cr1 . . -89.6(18) ?
C14 K1 O7A Cr1 . . 103.3(9) ?
C8 K1 O7A Cr1 . . -79.1(9) ?
O9B Cr1 O9A K1 . 4_576 -78.2(6) ?
O8A Cr1 O9A K1 . 4_576 52.1(5) ?
O8B Cr1 O9A K1 . 4_576 52.3(4) ?
O7A Cr1 O9A K1 . 4_576 174.9(4) ?
O7B Cr1 O9A K1 . 4_576 171.0(5) ?
Cl1 Cr1 O9A K1 . 4_576 -68.0(2) ?
K1 Cr1 O9A K1 . 4_576 151.32(19) ?
O9A Cr1 O7B K1 . . -33.5(8) ?
O9B Cr1 O7B K1 . . -54.5(8) ?
O8A Cr1 O7B K1 . . 93.0(6) ?
O8B Cr1 O7B K1 . . 80.3(6) ?
O7A Cr1 O7B K1 . . -42.5(13) ?
Cl1 Cr1 O7B K1 . . -161.4(5) ?
O7A K1 O7B Cr1 . . 49.4(14) ?
O2 K1 O7B Cr1 . . -98.6(6) ?
O5 K1 O7B Cr1 . . 85.1(6) ?
O9A K1 O7B Cr1 4_575 . -167.6(3) ?
O9B K1 O7B Cr1 4_575 . -178.8(2) ?
O1 K1 O7B Cr1 . . -163.3(7) ?
O4 K1 O7B Cr1 . . 19.2(7) ?
O3 K1 O7B Cr1 . . -44.1(7) ?
O6 K1 O7B Cr1 . . 143.5(6) ?
O9A Cr1 O9B K1 . 4_576 67.8(5) ?
O8A Cr1 O9B K1 . 4_576 10.0(6) ?
O8B Cr1 O9B K1 . 4_576 15.0(4) ?
O7A Cr1 O9B K1 . 4_576 144.4(5) ?
O7B Cr1 O9B K1 . 4_576 149.6(6) ?
Cl1 Cr1 O9B K1 . 4_576 -102.9(2) ?
C16 O6 C1 C2 . . -3.2(7) ?
K1 O6 C1 C2 . . -155.9(4) ?
C16 O6 C1 C6 . . -180.0(4) ?
K1 O6 C1 C6 . . 27.4(5) ?
O6 C1 C2 C3 . . -178.7(4) ?
C6 C1 C2 C3 . . -2.1(7) ?
C1 C2 C3 C4 . . 0.2(7) ?
C2 C3 C4 C5 . . 0.6(8) ?
C2 C3 C4 Br1 . . -179.7(4) ?
C3 C4 C5 C6 . . 0.5(8) ?
Br1 C4 C5 C6 . . -179.2(4) ?
C7 O1 C6 C5 . . 5.1(7) ?
K1 O1 C6 C5 . . 151.8(4) ?
C7 O1 C6 C1 . . -174.7(4) ?
K1 O1 C6 C1 . . -28.1(5) ?
C4 C5 C6 O1 . . 177.8(5) ?
C4 C5 C6 C1 . . -2.4(7) ?
C2 C1 C6 O1 . . -177.0(4) ?
O6 C1 C6 O1 . . -0.1(6) yes
C2 C1 C6 C5 . . 3.2(7) ?
O6 C1 C6 C5 . . -179.9(4) ?
C6 O1 C7 C8 . . -169.7(4) ?
K1 O1 C7 C8 . . 40.9(5) ?
C9 O2 C8 C7 . . -174.0(5) ?
K1 O2 C8 C7 . . 55.4(5) ?
C9 O2 C8 K1 . . 130.6(5) ?
O1 C7 C8 O2 . . -65.7(6) yes
O1 C7 C8 K1 . . -28.8(4) ?
C8 O2 C9 C10 . . -173.7(5) ?
K1 O2 C9 C10 . . -44.2(7) ?
C11 O3 C10 C9 . . 175.1(5) ?
K1 O3 C10 C9 . . -54.9(6) ?
O2 C9 C10 O3 . . 67.9(7) yes
C10 O3 C11 C12 . . 168.7(5) ?
K1 O3 C11 C12 . . 41.2(6) ?
C13 O4 C12 C11 . . -172.1(5) ?
K1 O4 C12 C11 . . 58.1(6) ?
O3 C11 C12 O4 . . -67.0(7) yes
C12 O4 C13 C14 . . -93.1(6) ?
K1 O4 C13 C14 . . 36.5(6) ?
C15 O5 C14 C13 . . -176.8(4) ?
K1 O5 C14 C13 . . 59.5(4) ?
C15 O5 C14 K1 . . 123.7(4) ?
O4 C13 C14 O5 . . -66.5(6) yes
O4 C13 C14 K1 . . -26.5(4) ?
C14 O5 C15 C16 . . 174.2(4) ?
K1 O5 C15 C16 . . -62.6(4) ?
C14 O5 C15 K1 . . -123.2(4) ?
C1 O6 C16 C15 . . 175.0(4) ?
K1 O6 C16 C15 . . -31.4(5) ?
O5 C15 C16 O6 . . 62.2(5) yes
